data_4100861
loop_
_publ_author_name
'Arthur J. Esswein'
'Adam S. Veige'
'Daniel G.Nocera'

_journal_name_full 'Journal of the American Chemical Society'
_journal_year 2005
_chemical_formula_sum 'C27 H35 Cl2 F36 N3 O12 P6 Rh2'
_chemical_formula_weight 1740.12
_space_group_IT_number 14
_symmetry_cell_setting monoclinic
_symmetry_space_group_name_Hall '-P 2yn'
_symmetry_space_group_name_H-M 'P 1 21/n 1'
_cell_angle_alpha 90.00
_cell_angle_beta 100.247(2)
_cell_angle_gamma 90.00
_cell_formula_units_Z 4
_cell_length_a 13.0479(11)
_cell_length_b 17.4813(14)
_cell_length_c 25.268(2)
_cell_measurement_temperature 193(2)
_cell_volume 5671.6(8)
_diffrn_ambient_temperature 193(2)
_exptl_crystal_density_diffrn 2.038
_cod_depositor_comments
;
The following automatic conversions were performed:
'_symmetry_cell_setting' value 'Monoclinic' changed to 'monoclinic'
according to '/home/saulius/struct/CIF-dictionaries/cif_core.dic'
dictionary named 'cif_core.dic' version 2.4.1 from 2010-06-29.

Automatic conversion script
Id: cif_fix_enum 1527 2010-12-29 10:47:43Z saulius 
;
_cod_original_sg_symbol_H-M 'P 21/n'
_cod_database_code 4100861

loop_
_symmetry_equiv_pos_as_xyz
'x, y, z'
'-x+1/2, y+1/2, -z+1/2'
'-x, -y, -z'
'x-1/2, -y-1/2, z-1/2'

loop_
_atom_site_label
_atom_site_type_symbol
_atom_site_fract_x
_atom_site_fract_y
_atom_site_fract_z
_atom_site_U_iso_or_equiv
_atom_site_adp_type
_atom_site_occupancy
_atom_site_symmetry_multiplicity
_atom_site_calc_flag
_atom_site_refinement_flags
_atom_site_disorder_assembly
_atom_site_disorder_group
Rh1 Rh 0.13864(7) 0.22153(5) 0.33493(4) 0.0257(3) Uani 1 1 d . . .
Rh2 Rh 0.06343(7) 0.33066(5) 0.39383(4) 0.0226(3) Uani 1 1 d . . .
P1 P 0.0417(3) 0.13182(18) 0.36657(13) 0.0367(9) Uani 1 1 d . A .
P2 P 0.2819(3) 0.21241(19) 0.40258(13) 0.0349(9) Uani 1 1 d . . .
P3 P 0.1888(2) 0.30948(17) 0.28085(12) 0.0279(8) Uani 1 1 d . . .
P4 P 0.0142(3) 0.24108(19) 0.44771(13) 0.0352(9) Uani 1 1 d . . .
P5 P 0.2270(2) 0.35876(19) 0.44098(12) 0.0304(8) Uani 1 1 d . . .
P6 P 0.0644(2) 0.41683(17) 0.32805(13) 0.0275(8) Uani 1 1 d . . .
Cl1 Cl 0.1935(3) 0.12050(18) 0.27878(13) 0.0479(9) Uani 1 1 d . . .
Cl2 Cl -0.0123(2) 0.43038(18) 0.44281(13) 0.0422(9) Uani 1 1 d . . .
N1 N -0.0076(8) 0.1536(5) 0.4204(4) 0.041(3) Uani 1 1 d . . .
N2 N 0.3157(7) 0.2911(6) 0.4404(4) 0.039(3) Uani 1 1 d . . .
N3 N 0.1330(7) 0.3953(5) 0.2800(4) 0.032(2) Uani 1 1 d . . .
O1 O 0.0952(7) 0.0522(4) 0.3868(3) 0.050(2) Uani 1 1 d . . .
O2 O -0.0578(8) 0.0974(5) 0.3258(4) 0.066(3) Uani 1 1 d . . .
O3 O 0.2694(9) 0.1464(6) 0.4441(4) 0.076(4) Uani 1 1 d . . .
O4 O 0.3953(7) 0.1955(5) 0.3882(4) 0.054(3) Uani 1 1 d . . .
O5 O 0.3081(6) 0.3367(4) 0.2862(3) 0.036(2) Uani 1 1 d . . .
O6 O 0.1738(6) 0.2875(4) 0.2180(3) 0.033(2) Uani 1 1 d . . .
O7 O 0.0832(7) 0.2201(5) 0.5052(3) 0.052(3) Uani 1 1 d . . .
O8 O -0.0922(6) 0.2582(5) 0.4692(3) 0.041(2) Uani 1 1 d . . .
O9 O 0.2327(6) 0.3723(5) 0.5042(3) 0.042(2) Uani 1 1 d . . .
O10 O 0.2876(6) 0.4366(5) 0.4302(3) 0.043(2) Uani 1 1 d . . .
O11 O 0.1199(6) 0.4976(4) 0.3446(3) 0.040(2) Uani 1 1 d . . .
O12 O -0.0420(6) 0.4491(5) 0.2962(4) 0.046(2) Uani 1 1 d . . .
C1 C -0.0585(13) 0.0933(8) 0.4484(6) 0.069(5) Uani 1 1 d . . .
H13A H -0.1016 0.0607 0.4217 0.104 Uiso 1 1 calc R . .
H13B H -0.1024 0.1174 0.4714 0.104 Uiso 1 1 calc R . .
H13C H -0.0050 0.0620 0.4706 0.104 Uiso 1 1 calc R . .
C2 C 0.4206(11) 0.3036(10) 0.4735(6) 0.069(5) Uani 1 1 d . . .
H27A H 0.4456 0.3547 0.4663 0.104 Uiso 1 1 calc R . .
H27B H 0.4690 0.2650 0.4642 0.104 Uiso 1 1 calc R . .
H27C H 0.4163 0.2991 0.5117 0.104 Uiso 1 1 calc R . .
C3 C 0.1508(11) 0.4541(7) 0.2395(5) 0.050(4) Uani 1 1 d . . .
H15A H 0.2009 0.4922 0.2568 0.074 Uiso 1 1 calc R . .
H15B H 0.0847 0.4793 0.2249 0.074 Uiso 1 1 calc R . .
H15C H 0.1784 0.4291 0.2103 0.074 Uiso 1 1 calc R . .
C4 C 0.0828(18) -0.0156(9) 0.3537(7) 0.099(7) Uani 1 1 d . . .
H25A H 0.1065 -0.0058 0.3191 0.119 Uiso 1 1 calc R . .
H25B H 0.0088 -0.0314 0.3459 0.119 Uiso 1 1 calc R . .
C5 C 0.1458(16) -0.0743(9) 0.3837(9) 0.078(6) Uani 1 1 d . . .
C8 C 0.3217(19) 0.1377(10) 0.4962(8) 0.111(7) Uani 1 1 d . . .
H10A H 0.2897 0.1721 0.5198 0.133 Uiso 1 1 calc R . .
H10B H 0.3947 0.1545 0.4979 0.133 Uiso 1 1 calc R . .
C9 C 0.322(4) 0.0632(18) 0.5168(12) 0.21(2) Uani 1 1 d . . .
C10 C 0.4198(13) 0.1210(10) 0.3702(8) 0.087(6) Uani 1 1 d . . .
H6A H 0.3852 0.1129 0.3325 0.104 Uiso 1 1 calc R . .
H6B H 0.3958 0.0810 0.3929 0.104 Uiso 1 1 calc R . .
C11 C 0.5319(15) 0.1175(12) 0.3745(9) 0.085(6) Uani 1 1 d . . .
C12 C 0.3847(9) 0.2909(7) 0.2680(5) 0.041(3) Uani 1 1 d . . .
H7A H 0.3660 0.2832 0.2287 0.049 Uiso 1 1 calc R . .
H7B H 0.3882 0.2401 0.2856 0.049 Uiso 1 1 calc R . .
C13 C 0.4870(11) 0.3295(9) 0.2812(7) 0.057(4) Uani 1 1 d . . .
C14 C 0.0851(11) 0.2497(8) 0.1896(5) 0.046(4) Uani 1 1 d . . .
H5A H 0.0243 0.2596 0.2071 0.055 Uiso 1 1 calc R . .
H5B H 0.0976 0.1938 0.1898 0.055 Uiso 1 1 calc R . .
C15 C 0.0640(14) 0.2774(11) 0.1346(7) 0.070(5) Uani 1 1 d . . .
C16 C 0.0630(12) 0.2459(9) 0.5554(5) 0.063(4) Uani 1 1 d . . .
H12A H -0.0105 0.2359 0.5582 0.076 Uiso 1 1 calc R . .
H12B H 0.0761 0.3016 0.5593 0.076 Uiso 1 1 calc R . .
C17 C 0.133(2) 0.2036(19) 0.5972(7) 0.118(9) Uani 1 1 d . . .
C18 C -0.1851(9) 0.2875(8) 0.4367(5) 0.043(4) Uani 1 1 d . . .
H3A H -0.2179 0.2482 0.4109 0.051 Uiso 1 1 calc R . .
H3B H -0.1692 0.3331 0.4164 0.051 Uiso 1 1 calc R . .
C19 C -0.2543(12) 0.3079(10) 0.4746(7) 0.060(4) Uani 1 1 d . . .
C20 C 0.2351(11) 0.4467(8) 0.5297(5) 0.049(4) Uani 1 1 d . . .
H4A H 0.1673 0.4729 0.5189 0.059 Uiso 1 1 calc R . .
H4B H 0.2901 0.4789 0.5187 0.059 Uiso 1 1 calc R . .
C21 C 0.2565(11) 0.4345(9) 0.5875(6) 0.053(4) Uani 1 1 d . . .
C22 C 0.3421(10) 0.4501(8) 0.3868(5) 0.051(4) Uani 1 1 d . . .
H2A H 0.2924 0.4658 0.3543 0.061 Uiso 1 1 calc R . .
H2B H 0.3773 0.4026 0.3784 0.061 Uiso 1 1 calc R . .
C23 C 0.4181(13) 0.5096(11) 0.4022(6) 0.063(5) Uani 1 1 d . . .
C24 C 0.0765(12) 0.5612(7) 0.3689(6) 0.051(4) Uani 1 1 d . . .
H1A H 0.1084 0.5655 0.4074 0.062 Uiso 1 1 calc R . .
H1B H 0.0003 0.5548 0.3661 0.062 Uiso 1 1 calc R . .
C25 C 0.0998(17) 0.6295(8) 0.3392(8) 0.070(5) Uani 1 1 d . . .
C26 C -0.1419(12) 0.4216(11) 0.2910(7) 0.073(5) Uani 1 1 d . . .
H16A H -0.1855 0.4611 0.3042 0.088 Uiso 1 1 calc R . .
H16B H -0.1411 0.3762 0.3145 0.088 Uiso 1 1 calc R . .
C27 C -0.1899(17) 0.4005(12) 0.2376(10) 0.090(6) Uani 1 1 d . . .
C6A C -0.157(5) 0.146(3) 0.293(2) 0.000(15) Uiso 0.154(11) 1 d P A 2
H6A1 H -0.2196 0.1361 0.3090 0.000 Uiso 0.154(11) 1 calc PR A 2
H6A2 H -0.1415 0.2012 0.2955 0.000 Uiso 0.154(11) 1 calc PR A 2
C7A C -0.171(5) 0.130(3) 0.254(3) 0.000(15) Uiso 0.154(11) 1 d P A 2
C6B C -0.096(2) 0.1120(15) 0.2740(11) 0.005(7) Uiso 0.346(11) 1 d P A 1
H6B1 H -0.0944 0.0645 0.2528 0.006 Uiso 0.346(11) 1 calc PR A 1
H6B2 H -0.0513 0.1503 0.2603 0.006 Uiso 0.346(11) 1 calc PR A 1
C7B C -0.219(4) 0.145(2) 0.2655(17) 0.036(10) Uiso 0.346(11) 1 d P A 1
F1 F 0.2519(12) -0.0505(7) 0.3851(5) 0.129(4) Uani 1 1 d . . .
F2 F 0.1499(10) -0.1386(5) 0.3558(4) 0.114(4) Uani 1 1 d . . .
F3 F 0.1405(10) -0.0881(5) 0.4325(4) 0.100(4) Uani 1 1 d . . .
F7 F 0.3510(12) 0.0074(8) 0.4880(6) 0.147(6) Uani 1 1 d . . .
F8 F 0.217(2) 0.0453(11) 0.5187(8) 0.204(11) Uani 1 1 d . . .
F9 F 0.3596(18) 0.0549(8) 0.5664(6) 0.227(11) Uani 1 1 d . . .
F10 F 0.5828(9) 0.1237(7) 0.4237(7) 0.146(6) Uani 1 1 d . . .
F11 F 0.5619(10) 0.0500(7) 0.3579(5) 0.131(5) Uani 1 1 d . . .
F12 F 0.5706(11) 0.1721(8) 0.3479(7) 0.168(7) Uani 1 1 d . . .
F13 F 0.5173(6) 0.3416(6) 0.3336(4) 0.080(3) Uani 1 1 d . . .
F14 F 0.5611(7) 0.2906(6) 0.2650(5) 0.093(3) Uani 1 1 d . . .
F15 F 0.4847(7) 0.3996(5) 0.2603(4) 0.081(3) Uani 1 1 d . . .
F16 F 0.1468(10) 0.2620(8) 0.1102(4) 0.119(4) Uani 1 1 d . . .
F17 F 0.0534(11) 0.3495(7) 0.1278(5) 0.138(6) Uani 1 1 d . . .
F18 F -0.0187(8) 0.2436(6) 0.1064(3) 0.099(3) Uani 1 1 d . . .
F19 F 0.2323(11) 0.2174(10) 0.5965(5) 0.143(6) Uani 1 1 d . . .
F20 F 0.1202(11) 0.2312(11) 0.6454(4) 0.164(7) Uani 1 1 d . . .
F21 F 0.1200(14) 0.1308(10) 0.5950(6) 0.173(8) Uani 1 1 d . . .
F22 F -0.2187(7) 0.3577(6) 0.5104(4) 0.091(3) Uani 1 1 d . . .
F23 F -0.2831(8) 0.2462(7) 0.5002(4) 0.102(4) Uani 1 1 d . . .
F24 F -0.3431(7) 0.3351(7) 0.4463(5) 0.107(4) Uani 1 1 d . . .
F25 F 0.3398(6) 0.3940(5) 0.6040(3) 0.072(3) Uani 1 1 d . . .
F26 F 0.2718(7) 0.5034(5) 0.6122(3) 0.075(3) Uani 1 1 d . . .
F27 F 0.1775(7) 0.4030(5) 0.6071(3) 0.070(2) Uani 1 1 d . . .
F28 F 0.3792(9) 0.5719(6) 0.4197(5) 0.110(4) Uani 1 1 d . . .
F29 F 0.4983(7) 0.4903(6) 0.4405(4) 0.095(3) Uani 1 1 d . . .
F30 F 0.4618(7) 0.5294(6) 0.3601(4) 0.096(3) Uani 1 1 d . . .
F31 F 0.1979(10) 0.6361(5) 0.3360(5) 0.113(4) Uani 1 1 d . . .
F32 F 0.0701(11) 0.6926(5) 0.3616(5) 0.131(5) Uani 1 1 d . . .
F33 F 0.0507(10) 0.6307(6) 0.2887(5) 0.112(4) Uani 1 1 d . . .
F34 F -0.1781(10) 0.4466(10) 0.2021(4) 0.140(5) Uani 1 1 d . . .
F35 F -0.1304(14) 0.3372(11) 0.2265(9) 0.225(10) Uani 1 1 d . . .
F36 F -0.2803(9) 0.3754(9) 0.2289(6) 0.161(6) Uani 1 1 d . . .
F4A F -0.109(3) 0.144(3) 0.2180(19) 0.047(15) Uiso 0.154(11) 1 d P A 2
F5A F -0.191(3) 0.061(2) 0.2353(17) 0.039(13) Uiso 0.154(11) 1 d P A 2
F6A F -0.275(3) 0.1715(19) 0.2301(14) 0.003(9) Uiso 0.154(11) 1 d P A 2
F4B F -0.1932(17) 0.2034(13) 0.3006(9) 0.059(7) Uiso 0.346(11) 1 d P A 1
F5B F -0.2622(16) 0.0958(13) 0.2876(9) 0.055(7) Uiso 0.346(11) 1 d P A 1
F6B F -0.234(2) 0.1534(14) 0.2203(10) 0.055(7) Uiso 0.346(11) 1 d P A 1

loop_
_atom_site_aniso_label
_atom_site_aniso_U_11
_atom_site_aniso_U_22
_atom_site_aniso_U_33
_atom_site_aniso_U_23
_atom_site_aniso_U_13
_atom_site_aniso_U_12
Rh1 0.0385(6) 0.0212(6) 0.0187(6) -0.0007(4) 0.0090(4) -0.0003(4)
Rh2 0.0259(6) 0.0228(6) 0.0201(6) -0.0015(4) 0.0069(4) -0.0001(4)
P1 0.062(2) 0.0242(19) 0.0253(19) 0.0026(15) 0.0121(17) -0.0035(17)
P2 0.039(2) 0.036(2) 0.030(2) 0.0055(16) 0.0082(16) 0.0060(16)
P3 0.0356(19) 0.0256(18) 0.0245(19) -0.0016(14) 0.0108(15) -0.0029(14)
P4 0.047(2) 0.0315(19) 0.030(2) 0.0058(16) 0.0137(17) -0.0005(16)
P5 0.0295(18) 0.040(2) 0.0216(18) -0.0044(15) 0.0051(15) 0.0025(15)
P6 0.0297(18) 0.0254(18) 0.0278(18) 0.0015(15) 0.0063(15) 0.0001(14)
Cl1 0.076(3) 0.0329(19) 0.037(2) -0.0055(15) 0.0185(18) 0.0058(17)
Cl2 0.043(2) 0.0390(19) 0.048(2) -0.0083(16) 0.0151(16) 0.0044(15)
N1 0.061(7) 0.030(6) 0.036(7) 0.015(5) 0.024(6) -0.010(5)
N2 0.025(6) 0.055(7) 0.033(6) -0.012(5) -0.006(5) 0.000(5)
N3 0.047(6) 0.023(6) 0.029(6) 0.001(5) 0.011(5) -0.008(5)
O1 0.089(7) 0.021(5) 0.046(6) 0.000(4) 0.030(5) 0.002(5)
O2 0.093(8) 0.053(6) 0.053(7) 0.001(5) 0.017(6) -0.049(6)
O3 0.104(9) 0.081(8) 0.029(6) 0.033(6) -0.024(6) -0.029(6)
O4 0.053(6) 0.042(6) 0.069(7) -0.016(5) 0.010(5) 0.013(5)
O5 0.037(5) 0.037(5) 0.039(5) -0.011(4) 0.018(4) -0.004(4)
O6 0.050(5) 0.035(5) 0.016(4) 0.002(4) 0.012(4) -0.002(4)
O7 0.073(7) 0.057(6) 0.028(6) 0.011(5) 0.015(5) 0.011(5)
O8 0.047(6) 0.037(5) 0.044(6) 0.006(4) 0.021(5) -0.002(4)
O9 0.054(6) 0.042(5) 0.029(5) -0.009(4) 0.004(4) 0.001(4)
O10 0.038(5) 0.060(6) 0.034(5) -0.005(4) 0.017(4) -0.018(4)
O11 0.059(6) 0.019(5) 0.044(5) -0.007(4) 0.019(5) -0.004(4)
O12 0.031(5) 0.048(6) 0.055(6) 0.022(5) -0.004(4) 0.005(4)
C1 0.101(13) 0.037(9) 0.084(12) 0.001(8) 0.054(10) -0.034(9)
C2 0.044(10) 0.097(13) 0.065(11) -0.002(10) 0.005(8) 0.013(9)
C3 0.084(11) 0.025(8) 0.048(9) 0.013(7) 0.032(8) 0.008(7)
C4 0.19(2) 0.046(11) 0.068(12) 0.002(10) 0.042(14) 0.018(13)
C5 0.098(15) 0.033(10) 0.108(17) -0.024(11) 0.033(13) 0.014(10)
C8 0.19(2) 0.067(13) 0.084(16) 0.028(12) 0.037(16) 0.017(14)
C9 0.47(7) 0.11(2) 0.067(19) 0.087(18) 0.10(3) 0.12(3)
C10 0.083(14) 0.069(12) 0.101(15) -0.017(11) -0.004(11) 0.042(10)
C11 0.079(14) 0.097(16) 0.078(14) 0.007(12) 0.009(12) 0.071(13)
C12 0.042(8) 0.037(8) 0.045(9) 0.000(7) 0.012(7) -0.001(7)
C13 0.038(10) 0.052(10) 0.080(13) 0.005(9) 0.013(9) 0.002(8)
C14 0.062(10) 0.053(9) 0.018(8) -0.006(7) -0.003(7) -0.018(7)
C15 0.071(12) 0.080(14) 0.049(12) -0.007(10) -0.019(10) -0.007(10)
C16 0.081(12) 0.084(12) 0.028(9) -0.011(8) 0.019(8) -0.012(9)
C17 0.12(2) 0.21(3) 0.015(11) 0.031(14) -0.007(12) 0.03(2)
C18 0.019(7) 0.064(10) 0.049(9) -0.002(7) 0.018(7) -0.015(7)
C19 0.037(10) 0.087(13) 0.061(11) 0.012(11) 0.019(9) 0.007(9)
C20 0.059(9) 0.056(10) 0.031(9) -0.029(7) 0.005(7) -0.001(7)
C21 0.042(10) 0.080(12) 0.038(10) -0.030(9) 0.005(8) -0.005(9)
C22 0.044(9) 0.068(10) 0.044(9) -0.017(8) 0.016(7) -0.019(8)
C23 0.057(11) 0.092(14) 0.040(10) -0.021(9) 0.010(9) -0.040(10)
C24 0.079(11) 0.021(8) 0.062(10) -0.005(7) 0.032(8) -0.006(7)
C25 0.122(16) 0.033(10) 0.068(13) -0.001(9) 0.056(12) 0.009(10)
C26 0.047(11) 0.120(15) 0.056(12) 0.030(11) 0.019(9) 0.022(10)
C27 0.086(16) 0.076(15) 0.098(19) 0.008(13) -0.014(14) -0.011(12)
F1 0.164(12) 0.109(10) 0.129(11) 0.002(8) 0.062(9) 0.044(9)
F2 0.214(13) 0.036(6) 0.094(8) -0.014(6) 0.039(8) 0.023(6)
F3 0.204(12) 0.048(6) 0.061(7) 0.019(5) 0.064(7) 0.010(6)
F7 0.183(13) 0.085(9) 0.147(13) 0.038(9) -0.038(10) 0.025(9)
F8 0.37(3) 0.133(14) 0.128(15) 0.012(10) 0.105(18) -0.082(18)
F9 0.42(3) 0.111(11) 0.100(11) 0.053(9) -0.095(15) -0.023(14)
F10 0.108(9) 0.115(10) 0.188(15) -0.031(10) -0.050(10) 0.060(8)
F11 0.156(11) 0.120(10) 0.123(10) 0.001(8) 0.041(8) 0.107(9)
F12 0.152(13) 0.136(12) 0.255(19) 0.094(12) 0.140(13) 0.096(10)
F13 0.050(6) 0.108(8) 0.078(7) -0.018(6) 0.000(5) -0.001(5)
F14 0.050(6) 0.106(8) 0.137(9) -0.022(7) 0.048(6) 0.001(5)
F15 0.077(6) 0.072(7) 0.104(8) 0.011(6) 0.040(6) -0.020(5)
F16 0.132(10) 0.188(13) 0.044(6) -0.013(7) 0.034(7) -0.030(9)
F17 0.176(13) 0.085(9) 0.116(10) 0.039(7) -0.075(9) 0.004(8)
F18 0.107(8) 0.133(9) 0.042(6) 0.012(6) -0.025(6) -0.030(7)
F19 0.093(9) 0.262(18) 0.064(8) 0.013(9) -0.015(7) 0.048(10)
F20 0.153(12) 0.31(2) 0.031(7) 0.015(9) 0.013(7) 0.038(12)
F21 0.238(19) 0.144(13) 0.132(14) 0.108(12) 0.017(11) 0.012(13)
F22 0.081(7) 0.118(9) 0.083(7) -0.053(7) 0.034(6) 0.006(6)
F23 0.089(7) 0.140(10) 0.094(8) 0.016(7) 0.060(6) -0.023(7)
F24 0.055(6) 0.168(11) 0.107(9) -0.002(8) 0.040(6) 0.016(7)
F25 0.053(5) 0.102(7) 0.054(6) -0.016(5) -0.008(4) 0.016(5)
F26 0.081(6) 0.091(7) 0.053(6) -0.043(5) 0.011(5) -0.004(5)
F27 0.063(6) 0.101(7) 0.055(6) -0.013(5) 0.031(5) -0.014(5)
F28 0.123(9) 0.070(7) 0.149(11) -0.035(7) 0.054(8) -0.029(6)
F29 0.057(6) 0.136(9) 0.088(8) -0.001(7) -0.003(6) -0.038(6)
F30 0.086(7) 0.134(9) 0.073(7) 0.002(6) 0.030(6) -0.053(6)
F31 0.143(10) 0.060(7) 0.162(12) -0.014(7) 0.095(9) -0.041(7)
F32 0.251(15) 0.023(5) 0.156(11) -0.006(6) 0.132(11) 0.011(7)
F33 0.179(12) 0.064(7) 0.098(9) 0.030(6) 0.034(9) 0.036(7)
F34 0.148(12) 0.212(16) 0.051(7) 0.023(9) -0.005(7) -0.042(11)
F35 0.183(16) 0.174(16) 0.28(2) -0.122(16) -0.068(15) 0.034(13)
F36 0.066(8) 0.218(16) 0.179(14) 0.042(12) -0.032(8) -0.056(9)

loop_
_geom_bond_atom_site_label_1
_geom_bond_atom_site_label_2
_geom_bond_distance
_geom_bond_site_symmetry_2
_geom_bond_publ_flag
Rh1 P3 2.231(3) . ?
Rh1 P1 2.249(3) . ?
Rh1 P2 2.303(3) . ?
Rh1 Cl1 2.451(3) . ?
Rh1 Rh2 2.7087(12) . ?
Rh2 P4 2.243(3) . ?
Rh2 P6 2.245(3) . ?
Rh2 P5 2.305(3) . ?
Rh2 Cl2 2.446(3) . ?
P1 O1 1.599(9) . ?
P1 O2 1.623(10) . ?
P1 N1 1.650(11) . ?
P2 O3 1.588(10) . ?
P2 O4 1.613(9) . ?
P2 N2 1.688(10) . ?
P3 O5 1.610(8) . ?
P3 O6 1.612(8) . ?
P3 N3 1.667(10) . ?
P4 O8 1.607(9) . ?
P4 O7 1.609(9) . ?
P4 N1 1.681(10) . ?
P5 O9 1.603(8) . ?
P5 O10 1.620(9) . ?
P5 N2 1.656(10) . ?
P6 O12 1.581(8) . ?
P6 O11 1.607(8) . ?
P6 N3 1.673(10) . ?
N1 C1 1.491(15) . ?
N2 C2 1.487(16) . ?
N3 C3 1.497(15) . ?
O1 C4 1.443(18) . ?
O2 C6B 1.34(3) . ?
O2 C6A 1.64(6) . ?
O3 C8 1.38(2) . ?
O4 C10 1.433(17) . ?
O5 C12 1.420(14) . ?
O6 C14 1.413(14) . ?
O7 C16 1.415(16) . ?
O8 C18 1.432(14) . ?
O9 C20 1.449(14) . ?
O10 C22 1.429(15) . ?
O11 C24 1.434(14) . ?
O12 C26 1.373(17) . ?
C4 C5 1.44(2) . ?
C5 F3 1.27(2) . ?
C5 F2 1.333(17) . ?
C5 F1 1.44(2) . ?
C8 C9 1.40(3) . ?
C9 F9 1.27(3) . ?
C9 F7 1.31(3) . ?
C9 F8 1.42(5) . ?
C10 C11 1.45(2) . ?
C11 F10 1.31(2) . ?
C11 F12 1.32(2) . ?
C11 F11 1.33(2) . ?
C12 C13 1.479(18) . ?
C13 F14 1.306(16) . ?
C13 F13 1.328(18) . ?
C13 F15 1.334(16) . ?
C14 C15 1.45(2) . ?
C15 F17 1.278(19) . ?
C15 F18 1.322(17) . ?
C15 F16 1.36(2) . ?
C16 C17 1.47(2) . ?
C17 F21 1.29(3) . ?
C17 F19 1.32(3) . ?
C17 F20 1.35(2) . ?
C18 C19 1.472(19) . ?
C19 F22 1.282(18) . ?
C19 F24 1.336(17) . ?
C19 F23 1.345(18) . ?
C20 C21 1.454(19) . ?
C21 F25 1.302(16) . ?
C21 F27 1.339(16) . ?
C21 F26 1.355(16) . ?
C22 C23 1.443(19) . ?
C23 F28 1.310(19) . ?
C23 F29 1.337(18) . ?
C23 F30 1.339(16) . ?
C24 C25 1.47(2) . ?
C25 F31 1.30(2) . ?
C25 F33 1.32(2) . ?
C25 F32 1.329(17) . ?
C26 C27 1.43(3) . ?
C27 F34 1.24(2) . ?
C27 F36 1.24(2) . ?
C27 F35 1.41(2) . ?
C6A C7A 1.00(7) . ?
C7A F5A 1.31(7) . ?
C7A F4A 1.34(8) . ?
C7A F6A 1.57(8) . ?
C6B C7B 1.68(5) . ?
C7B F6B 1.13(4) . ?
C7B F5B 1.22(4) . ?
C7B F4B 1.35(4) . ?
